data_7053740
loop_
_publ_author_name
'Hardacre, Christopher'
'Holbrey, John D.'
'Mullan, Claire L.'
'Nieuwenhuyzen, Mark'
'Reichert, W. Matthew'
'Seddon, Kenneth R.'
'Teat, Simon J.'

_publ_section_title
;
 Ionic liquid characteristics of 1-alkyl-n-cyanopyridinium and
 1-alkyl-n-(trifluoromethyl)pyridinium salts
;
_journal_issue 11
_journal_name_full 'New Journal of Chemistry'
_journal_page_first 1953
_journal_paper_doi 10.1039/b805063e
_journal_volume 32
_journal_year 2008
_chemical_formula_sum 'C9 H7 F6 N3 O4 S2'
_chemical_formula_weight 399.30
_chemical_name_systematic
;
1-Methyl-4-cyanopyridinium bis{(trifluoromethyl)sulfonyl}amide
;
_space_group_IT_number 14
_symmetry_cell_setting monoclinic
_symmetry_space_group_name_Hall '-P 2yn'
_symmetry_space_group_name_H-M 'P 1 21/n 1'
_atom_sites_solution_hydrogens geom
_atom_sites_solution_primary direct
_atom_sites_solution_secondary difmap
_audit_creation_method SHELXL-97
_cell_angle_alpha 90.00
_cell_angle_beta 114.779(2)
_cell_angle_gamma 90.00
_cell_formula_units_Z 4
_cell_length_a 11.4431(11)
_cell_length_b 11.8766(11)
_cell_length_c 12.1955(11)
_cell_measurement_temperature 193(2)
_cell_volume 1504.8(2)
_computing_cell_refinement 'Bruker SAINT v7.34a'
_computing_data_collection 'Bruker APEX2'
_computing_data_reduction 'Bruker SAINT v7.34a'
_computing_molecular_graphics 'Bruker SHELXTL'
_computing_publication_material 'Bruker SHELXTL'
_computing_structure_refinement 'SHELXL-97 (Sheldrick, 1997)'
_computing_structure_solution 'SHELXS-97 (Sheldrick, 1990)'
_diffrn_ambient_temperature 193(2)
_diffrn_measured_fraction_theta_full 0.996
_diffrn_measured_fraction_theta_max 0.996
_diffrn_measurement_device_type 'Bruker Platinum 200 CCD diffractometer'
_diffrn_measurement_method '\w rotation with narrow frames'
_diffrn_radiation_monochromator 'silicon 111'
_diffrn_radiation_source 'advanced light source station 11.3.1'
_diffrn_radiation_type 'synchrotron radiation'
_diffrn_radiation_wavelength 0.77490
_diffrn_reflns_av_R_equivalents 0.0708
_diffrn_reflns_av_sigmaI/netI 0.0755
_diffrn_reflns_limit_h_max 12
_diffrn_reflns_limit_h_min -12
_diffrn_reflns_limit_k_max 12
_diffrn_reflns_limit_k_min -12
_diffrn_reflns_limit_l_max 13
_diffrn_reflns_limit_l_min -13
_diffrn_reflns_number 9483
_diffrn_reflns_theta_full 25.00
_diffrn_reflns_theta_max 25.00
_diffrn_reflns_theta_min 2.24
_exptl_absorpt_coefficient_mu 0.444
_exptl_absorpt_correction_T_max 0.9781
_exptl_absorpt_correction_T_min 0.8971
_exptl_absorpt_correction_type empirical
_exptl_absorpt_process_details SADABS
_exptl_crystal_colour colourless
_exptl_crystal_density_diffrn 1.762
_exptl_crystal_density_method 'not measured'
_exptl_crystal_description plate
_exptl_crystal_F_000 800
_exptl_crystal_size_max 0.25
_exptl_crystal_size_mid 0.19
_exptl_crystal_size_min 0.05
_refine_diff_density_max 0.981
_refine_diff_density_min -0.812
_refine_diff_density_rms 0.207
_refine_ls_extinction_coef 0.065(19)
_refine_ls_extinction_expression Fc^*^=kFc[1+0.001xFc^2^\l^3^/sin(2\q)]^-1/4^
_refine_ls_extinction_method SHELXL
_refine_ls_goodness_of_fit_ref 1.782
_refine_ls_hydrogen_treatment geom
_refine_ls_matrix_type full
_refine_ls_number_parameters 219
_refine_ls_number_reflns 2032
_refine_ls_number_restraints 0
_refine_ls_restrained_S_all 1.782
_refine_ls_R_factor_all 0.1064
_refine_ls_R_factor_gt 0.0990
_refine_ls_shift/su_max 0.000
_refine_ls_shift/su_mean 0.000
_refine_ls_structure_factor_coef Fsqd
_refine_ls_weighting_details 'calc w=1/[\s^2^(Fo^2^)+(0.2000P)^2^+0.0000P] where P=(Fo^2^+2Fc^2^)/3'
_refine_ls_weighting_scheme calc
_refine_ls_wR_factor_gt 0.3419
_refine_ls_wR_factor_ref 0.3582
_reflns_number_gt 1916
_reflns_number_total 2032
_reflns_threshold_expression >2sigma(I)
_cod_data_source_file b805063esup1.cif
_cod_data_source_block 2
_cod_depositor_comments
;
The following automatic conversions were performed:

'_symmetry_cell_setting' value 'Monoclinic' changed to 'monoclinic'
according to /home/saulius/struct/CIF-dictionaries/cif_core.dic
dictionary named 'cif_core.dic' version 2.4.2 from 2011-04-26.

Automatic conversion script
Id: cif_fix_values 1891 2012-01-12 08:04:46Z andrius 
;
_cod_original_sg_symbol_H-M P2(1)/n
_cod_database_code 7053740

loop_
_symmetry_equiv_pos_as_xyz
'x, y, z'
'-x+1/2, y+1/2, -z+1/2'
'-x, -y, -z'
'x-1/2, -y-1/2, z-1/2'

loop_
_atom_site_aniso_label
_atom_site_aniso_U_11
_atom_site_aniso_U_22
_atom_site_aniso_U_33
_atom_site_aniso_U_23
_atom_site_aniso_U_13
_atom_site_aniso_U_12
N2 0.0313 0.0390 0.0410 0.0006 0.0116 0.0063
N3 0.0510 0.0470 0.0740 -0.0050 0.0250 -0.0060
C3 0.0420 0.0470 0.0340 0.0029 0.0147 0.0010
C4 0.0470 0.0430 0.0450 0.0075 0.0200 0.0013
C5 0.0260 0.0330 0.0410 -0.0002 0.0113 0.0007
C6 0.0350 0.0480 0.0440 0.0020 0.0160 0.0010
C7 0.0350 0.0420 0.0340 0.0000 0.0110 0.0027
C8 0.0370 0.0400 0.0370 0.0070 0.0152 0.0050
C9 0.0470 0.0470 0.0590 -0.0050 0.0190 -0.0070
S1 0.0506 0.0473 0.0442 0.0075 0.0273 0.0041
S2 0.0403 0.0464 0.0689 0.0101 0.0279 0.0058
F1 0.3490 0.1630 0.1320 -0.0570 0.1220 -0.1900
F2 0.1790 0.1750 0.1170 0.0340 -0.0540 -0.0970
F3 0.2670 0.1040 0.1310 -0.0690 0.1040 -0.0560
F4 0.1810 0.1550 0.0910 -0.0640 0.0640 -0.0630
F5 0.0480 0.0990 0.1820 -0.0320 0.0380 -0.0106
F6 0.0720 0.0500 0.2220 -0.0230 0.0630 -0.0002
O1 0.1100 0.0830 0.0620 0.0120 0.0510 -0.0040
O2 0.0630 0.0590 0.0880 0.0262 0.0500 0.0197
O3 0.0740 0.0690 0.2030 0.0360 0.0850 0.0280
O4 0.0570 0.0600 0.0437 0.0060 0.0263 0.0058
N1 0.0520 0.0560 0.0510 0.0187 0.0180 0.0028
C1 0.1190 0.0820 0.0570 0.0060 0.0290 -0.0400
C2 0.0540 0.0710 0.0950 -0.0120 0.0330 -0.0040

loop_
_atom_site_label
_atom_site_type_symbol
_atom_site_thermal_displace_type
_atom_site_fract_x
_atom_site_fract_y
_atom_site_fract_z
_atom_site_occupancy
_atom_site_U_iso_or_equiv
N2 N Uani 0.58350 0.06290 0.29730 1.000 0.0383
N3 N Uani 0.83610 0.44870 0.44310 1.000 0.0577
C3 C Uani 0.59160 0.13360 0.21480 1.000 0.0414
C4 C Uani 0.65750 0.23320 0.24950 1.000 0.0448
C5 C Uani 0.71340 0.25840 0.37080 1.000 0.0343
C6 C Uani 0.78200 0.36520 0.41060 1.000 0.0425
C7 C Uani 0.70480 0.18740 0.45480 1.000 0.0382
C8 C Uani 0.63750 0.08800 0.41410 1.000 0.0381
C9 C Uani 0.51100 -0.04340 0.25880 1.000 0.0521
S1 S Uani 0.30584 0.21208 0.34653 1.000 0.0448
S2 S Uani 0.10777 0.16478 0.41466 1.000 0.0502
F1 F Uani 0.00090 -0.02970 0.39310 1.000 0.2075
F2 F Uani -0.04690 0.05100 0.22740 1.000 0.1963
F3 F Uani 0.12550 -0.02120 0.31220 1.000 0.1603
F4 F Uani 0.37860 0.32120 0.54840 1.000 0.1400
F5 F Uani 0.49700 0.34650 0.45340 1.000 0.1131
F6 F Uani 0.32060 0.42700 0.39470 1.000 0.1142
O1 O Uani 0.31460 0.23360 0.23710 1.000 0.0799
O2 O Uani 0.37720 0.11930 0.41540 1.000 0.0638
O3 O Uani 0.00450 0.22890 0.41460 1.000 0.1062
O4 O Uani 0.19880 0.12500 0.52680 1.000 0.0518
N1 N Uani 0.16360 0.22150 0.33040 1.000 0.0542
C1 C Uani 0.03450 0.03450 0.33300 1.000 0.0887
C2 C Uani 0.37840 0.33430 0.44020 1.000 0.0727
H1 H Uiso 0.62970 0.03690 0.47060 1.000 0.0457
H2 H Uiso 0.74370 0.20550 0.53840 1.000 0.0458
H3 H Uiso 0.66440 0.28320 0.19170 1.000 0.0537
H4 H Uiso 0.55120 0.11440 0.13160 1.000 0.0497
H5 H Uiso 0.56370 -0.10580 0.30680 1.000 0.0781
H6 H Uiso 0.48950 -0.05660 0.17310 1.000 0.0781
H7 H Uiso 0.43170 -0.03840 0.27070 1.000 0.0781

loop_
_atom_type_symbol
_atom_type_description
_atom_type_scat_dispersion_real
_atom_type_scat_dispersion_imag
_atom_type_scat_source
C C 0.0033 0.0016 'International Tables Vol C Tables 4.2.6.8 and 6.1.1.4'
H H 0.0000 0.0000 'International Tables Vol C Tables 4.2.6.8 and 6.1.1.4'
N N 0.0061 0.0033 'International Tables Vol C Tables 4.2.6.8 and 6.1.1.4'
O O 0.0106 0.0060 'International Tables Vol C Tables 4.2.6.8 and 6.1.1.4'
F F 0.0171 0.0103 'International Tables Vol C Tables 4.2.6.8 and 6.1.1.4'
S S 0.1246 0.1234 'International Tables Vol C Tables 4.2.6.8 and 6.1.1.4'

loop_
_geom_angle_atom_site_label_1
_geom_angle_atom_site_label_2
_geom_angle_atom_site_label_3
_geom_angle
_geom_angle_publ_flag
N1 S1 C2 101.51 yes
O1 S1 N1 110.72 yes
O1 S1 C2 104.85 yes
O1 S1 O2 116.86 yes
O2 S1 C2 104.49 yes
O2 S1 N1 116.22 yes
O3 S2 C1 105.24 yes
O3 S2 N1 109.85 yes
O3 S2 O4 117.49 yes
N1 S2 C1 102.97 yes
O4 S2 N1 116.16 yes
O4 S2 C1 103.13 yes
C3 N2 C8 121.08 yes
C3 N2 C9 120.18 yes
C8 N2 C9 118.72 yes
S1 N1 S2 125.15 yes
N2 C3 C4 120.66 yes
C3 C4 C5 117.85 no
C4 C5 C7 121.76 no
C6 C5 C7 119.02 no
C4 C5 C6 119.22 no
N3 C6 C5 179.26 yes
C5 C7 C8 117.61 no
N2 C8 C7 121.04 yes
N2 C3 H4 120.00 no
C4 C3 H4 120.00 no
C5 C4 H3 121.00 no
C3 C4 H3 121.00 no
C8 C7 H2 121.00 no
C5 C7 H2 121.00 no
C7 C8 H1 120.00 no
N2 C8 H1 119.00 no
H6 C9 H7 109.00 no
H5 C9 H7 110.00 no
N2 C9 H5 110.00 no
N2 C9 H6 109.00 no
N2 C9 H7 109.00 no
H5 C9 H6 109.00 no
S2 C1 F1 112.66 yes
S2 C1 F2 113.57 yes
S2 C1 F3 107.61 yes
F1 C1 F2 115.40 yes
F1 C1 F3 105.58 yes
F2 C1 F3 100.64 yes
S1 C2 F4 109.93 yes
S1 C2 F5 110.08 yes
S1 C2 F6 113.33 yes
F4 C2 F5 108.76 yes
F4 C2 F6 108.41 yes
F5 C2 F6 106.17 yes

loop_
_geom_bond_atom_site_label_1
_geom_bond_atom_site_label_2
_geom_bond_distance
_geom_bond_publ_flag
S1 N1 1.5595 yes
S1 O1 1.4030 yes
S1 O2 1.4183 yes
S1 C2 1.8183 yes
S2 N1 1.5710 yes
S2 O3 1.4056 yes
S2 O4 1.4087 yes
S2 C1 1.8409 yes
F1 C1 1.2258 yes
F2 C1 1.2486 yes
F3 C1 1.3445 yes
F4 C2 1.3277 yes
F5 C2 1.3060 yes
F6 C2 1.2845 yes
N2 C3 1.3432 yes
N2 C8 1.3274 yes
N2 C9 1.4752 yes
N3 C6 1.1481 yes
C3 C4 1.3710 no
C4 C5 1.3762 no
C5 C7 1.3619 no
C5 C6 1.4633 no
C7 C8 1.3830 no
C3 H4 0.9500 no
C4 H3 0.9500 no
C7 H2 0.9500 no
C8 H1 0.9500 no
C9 H7 0.9800 no
C9 H5 0.9800 no
C9 H6 0.9800 no

loop_
_geom_contact_atom_site_label_1
_geom_contact_atom_site_label_2
_geom_contact_distance
_geom_contact_site_symmetry_2
_geom_contact_publ_flag
S1 F3 3.3743 . no
S2 F4 3.3881 . no
F1 O4 3.0543 3_556 no
F1 O3 3.0813 . no
F1 O4 2.8403 . no
F1 F1 2.7095 3_556 no
F2 N1 2.9907 . no
F2 O3 2.9827 . no
F2 C6 3.3383 2_545 no
F2 F4 2.4972 4_454 no
F3 O2 3.1025 . no
F3 S1 3.3743 . no
F3 C7 3.3341 3_656 no
F3 O4 2.9543 . no
F3 N1 2.9098 . no
F3 F6 2.9035 2_545 no
F3 O1 3.1076 2_545 no
F4 S2 3.3881 . no
F4 F2 2.4972 4_555 no
F4 O4 3.0460 . no
F4 N1 3.0067 . no
F4 O2 2.8912 . no
F5 C7 3.0317 . no
F5 C5 3.2144 . no
F5 O1 2.9151 . no
F5 O2 2.9737 . no
F6 N1 2.9357 . no
F6 O1 2.9773 . no
F6 F3 2.9035 2_555 no
F1 H3 2.8200 2_545 no
F3 H2 2.8400 3_656 no
F6 H7 2.7700 2_555 no
O1 F5 2.9151 . no
O1 F6 2.9773 . no
O1 F3 3.1076 2_555 no
O1 C7 3.2689 4_454 no
O2 C8 3.2721 3_656 no
O2 F3 3.1025 . no
O2 F4 2.8912 . no
O2 O4 2.8884 . no
O2 C8 3.0084 . no
O2 F5 2.9737 . no
O3 C5 3.1643 1_455 no
O3 C6 3.0002 1_455 no
O3 F2 2.9827 . no
O3 F1 3.0813 . no
O3 C9 3.3915 2_555 no
O4 C4 3.3929 4_455 no
O4 C9 3.3949 3_656 no
O4 F1 2.8403 . no
O4 F3 2.9543 . no
O4 F1 3.0543 3_556 no
O4 C8 3.0490 3_656 no
O4 O2 2.8884 . no
O4 F4 3.0460 . no
O1 H2 2.3200 4_454 no
O2 H7 2.8200 . no
O2 H1 2.8500 . no
O2 H1 2.3400 3_656 no
O3 H6 2.7700 2_555 no
O4 H1 2.7400 3_656 no
O4 H3 2.4600 4_455 no
O4 H5 2.6300 3_656 no
N1 F4 3.0067 . no
N1 F2 2.9907 . no
N1 F3 2.9098 . no
N1 F6 2.9357 . no
N1 C9 3.3391 2_555 no
N3 C3 3.2482 2_655 no
N3 H6 2.8900 2_655 no
N3 H4 2.6800 4_555 no
N3 H4 2.7100 2_655 no
N3 H6 2.9100 4_555 no
C3 N3 3.2482 2_645 no
C4 O4 3.3929 4_554 no
C5 F5 3.2144 . no
C5 O3 3.1643 1_655 no
C6 F2 3.3383 2_555 no
C6 O3 3.0002 1_655 no
C7 O1 3.2689 4_555 no
C7 F3 3.3341 3_656 no
C7 F5 3.0317 . no
C8 O2 3.2721 3_656 no
C8 O4 3.0490 3_656 no
C8 O2 3.0084 . no
C9 N1 3.3391 2_545 no
C9 O4 3.3949 3_656 no
C9 O3 3.3915 2_545 no
H1 O2 2.3400 3_656 no
H1 O4 2.7400 3_656 no
H1 O2 2.8500 . no
H1 H5 2.4800 . no
H2 F3 2.8400 3_656 no
H2 O1 2.3200 4_555 no
H3 F1 2.8200 2_555 no
H3 O4 2.4600 4_554 no
H4 N3 2.6800 4_454 no
H4 N3 2.7100 2_645 no
H4 H6 2.2800 . no
H5 H1 2.4800 . no
H5 O4 2.6300 3_656 no
H6 H4 2.2800 . no
H6 O3 2.7700 2_545 no
H6 N3 2.9100 4_454 no
H6 N3 2.8900 2_645 no
H7 F6 2.7700 2_545 no
H7 O2 2.8200 . no

loop_
_geom_torsion_atom_site_label_1
_geom_torsion_atom_site_label_2
_geom_torsion_atom_site_label_3
_geom_torsion_atom_site_label_4
_geom_torsion
_geom_torsion_publ_flag
O1 S1 C2 F6 60.33 no
O2 S1 C2 F6 -176.21 no
N1 S1 C2 F6 -54.99 no
O1 S1 N1 S2 157.65 no
O2 S1 N1 S2 21.19 no
C2 S1 N1 S2 -91.45 no
O1 S1 C2 F5 -58.39 no
O2 S1 C2 F5 65.07 no
N1 S1 C2 F5 -173.71 no
O2 S1 C2 F4 -54.72 no
N1 S1 C2 F4 66.50 no
O1 S1 C2 F4 -178.19 no
N1 S2 C1 F3 54.47 no
N1 S2 C1 F1 170.44 no
O3 S2 C1 F3 169.56 no
O4 S2 C1 F3 -66.74 no
O3 S2 C1 F1 -74.48 no
O4 S2 C1 F1 49.22 no
O3 S2 C1 F2 59.09 no
O4 S2 C1 F2 -177.21 no
N1 S2 C1 F2 -55.99 no
O3 S2 N1 S1 151.56 no
O4 S2 N1 S1 15.16 no
C1 S2 N1 S1 -96.73 no
C9 N2 C8 C7 -178.98 no
C9 N2 C3 C4 179.25 no
C3 N2 C8 C7 -0.53 no
C8 N2 C3 C4 0.83 no
N2 C3 C4 C5 -0.67 no
C3 C4 C5 C7 0.24 no
C3 C4 C5 C6 -178.65 no
C6 C5 C7 C8 178.94 no
C4 C5 C7 C8 0.05 no
C5 C7 C8 N2 0.09 no
